data_2003400
loop_
_publ_author_name
'Linden, A.'
'Wright, A. D.'
'K\"onig, G. M.'

_publ_section_title
;
 <i>N</i>,<i>N</i>-Dimethyl-1<i>H</i>-pyrrole-2-carboxamide
;
_journal_issue 4
_journal_name_full 'Acta Crystallographica Section C'
_journal_page_first 744
_journal_page_last 747
_journal_paper_doi 10.1107/S0108270194011285
_journal_volume 51
_journal_year 1995
_chemical_compound_source
;
Suitable crystals of the title compound were
obtained from aqueous solution.
;
_chemical_formula_moiety 'C7 H10 N2 O'
_chemical_formula_sum 'C7 H10 N2 O'
_chemical_formula_weight 138.17
_chemical_name_common ' ?'
_chemical_name_systematic ' N,N-dimethyl-1H-pyrrole-2-carboxamide'
_space_group_IT_number 15
_symmetry_cell_setting monoclinic
_symmetry_space_group_name_Hall '-C 2yc'
_symmetry_space_group_name_H-M 'C 1 2/c 1'
_cell_angle_alpha 90
_cell_angle_beta 91.82(1)
_cell_angle_gamma 90
_cell_formula_units_Z 8
_cell_length_a 15.620(2)
_cell_length_b 6.887(2)
_cell_length_c 13.616(2)
_cell_measurement_reflns_used 19
_cell_measurement_temperature 173(1)
_cell_measurement_theta_max 18.5
_cell_measurement_theta_min 15
_cell_volume 1464.0(5)
_computing_cell_refinement
;
MSC/AFC Diffractometer Control Software
(Molecular Structure Corporation, 1991)
;
_computing_data_collection
;
MSC/AFC Diffractometer Control Software
(Molecular Structure Corporation, 1991)
;
_computing_data_reduction
;
TEXSAN PROCESS (Molecular Structure Corporation, 1989)
;
_computing_molecular_graphics 'ORTEPII (Johnson, 1976)'
_computing_publication_material
;
TEXSAN FINISH (Molecular Structure Corporation, 1989)
;
_computing_structure_refinement
;
TEXSAN LS (Molecular Structure Corporation, 1989)
;
_computing_structure_solution ' by direct methods using SHELXS86 direct methods (Sheldrick, 1990)'
_diffrn_ambient_temperature 173.0(10)
_diffrn_measurement_device 'Rigaku AFC-5R diffractometer'
_diffrn_measurement_method '\w/2\q scans'
_diffrn_radiation_monochromator graphite
_diffrn_radiation_source 'Rigaku rotating anode generator'
_diffrn_radiation_type 'Mo K\a'
_diffrn_radiation_wavelength 0.71069
_diffrn_reflns_av_R_equivalents 0.040
_diffrn_reflns_limit_h_max 21
_diffrn_reflns_limit_h_min 0
_diffrn_reflns_limit_k_max 9
_diffrn_reflns_limit_k_min 0
_diffrn_reflns_limit_l_max 19
_diffrn_reflns_limit_l_min -19
_diffrn_reflns_number 2375
_diffrn_reflns_theta_max 30
_diffrn_reflns_theta_min 2.5
_diffrn_standards_decay_% insignificant
_diffrn_standards_interval_count 150
_diffrn_standards_number 3
_exptl_absorpt_coefficient_mu 0.0809
_exptl_absorpt_correction_type none
_exptl_crystal_colour colourless
_exptl_crystal_density_diffrn 1.254
_exptl_crystal_description prism
_exptl_crystal_F_000 592
_exptl_crystal_size_max 0.35
_exptl_crystal_size_mid 0.20
_exptl_crystal_size_min 0.13
_refine_diff_density_max 0.18
_refine_diff_density_min -0.19
_refine_ls_abs_structure_details ' ?'
_refine_ls_extinction_method none
_refine_ls_goodness_of_fit_obs 1.611
_refine_ls_matrix_type full
_refine_ls_number_constraints 5
_refine_ls_number_parameters 126
_refine_ls_number_reflns 890
_refine_ls_number_restraints 0
_refine_ls_R_factor_all 0.1618
_refine_ls_R_factor_obs 0.0442
_refine_ls_shift/esd_max 0.0006
_refine_ls_structure_factor_coef F
_refine_ls_weighting_details 'w = 1/[\s^2^F~o~ + (0.005F~o~)^2^]'
_refine_ls_weighting_scheme calc
_refine_ls_wR_factor_all 0.0461
_refine_ls_wR_factor_obs 0.0353
_reflns_number_observed 890
_reflns_number_total 2135
_reflns_observed_criterion 'I > 3\s(I)'
_cod_data_source_file pa1149.cif
_cod_data_source_block L9402
_cod_depositor_comments
;
The following automatic conversions were performed:

'_refine_ls_weighting_scheme' value 'w = 1/[\s^2^F~o~ +
(0.005F~o~)^2^]' was changed to 'calc'. New tag
'_refine_ls_weighting_details' was created. The value of the new tag
was set to 'w = 1/[\s^2^F~o~ + (0.005F~o~)^2^]'.

Automatic conversion script
Id: cif_fix_values 3143 2015-03-26 13:38:13Z robertas 
;
_cod_original_cell_volume 1463.9(5)
_cod_database_code 2003400
_cod_database_fobs_code 2003400

loop_
_symmetry_equiv_pos_as_xyz
x,y,z
-x,y,1/2-z
-x,-y,-z
x,-y,1/2+z
1/2+x,1/2+y,z
1/2-x,1/2+y,1/2-z
1/2-x,1/2-y,-z
1/2+x,1/2-y,1/2+z

loop_
_atom_site_aniso_label
_atom_site_aniso_U_11
_atom_site_aniso_U_12
_atom_site_aniso_U_13
_atom_site_aniso_U_22
_atom_site_aniso_U_23
_atom_site_aniso_U_33
_atom_site_aniso_type_symbol
O(1) 0.062(1) 0.033(1) 0.0113(9) 0.058(1) -0.001(1) 0.047(1) O
N(1) 0.040(1) 0.007(1) 0.002(1) 0.037(1) -0.007(1) 0.045(1) N
C(2) 0.032(1) 0.004(1) -0.005(1) 0.034(1) -0.010(1) 0.038(1) C
C(3) 0.032(1) 0.010(1) -0.004(1) 0.049(2) -0.011(1) 0.047(2) C
C(4) 0.037(1) 0.000(2) 0.004(1) 0.063(2) -0.007(2) 0.043(2) C
C(5) 0.048(2) 0.000(2) -0.001(1) 0.042(2) -0.001(1) 0.044(2) C
C(6) 0.030(1) 0.010(1) -0.003(1) 0.045(2) -0.004(1) 0.042(1) C
N(7) 0.035(1) 0.007(1) -0.002(1) 0.039(1) -0.003(1) 0.047(1) N
C(8) 0.068(2) 0.010(2) 0.006(2) 0.040(2) -0.013(2) 0.066(2) C
C(9) 0.045(2) 0.005(2) 0.002(1) 0.059(2) 0.009(2) 0.059(2) C

loop_
_atom_site_label
_atom_site_occupancy
_atom_site_fract_x
_atom_site_fract_y
_atom_site_fract_z
_atom_site_U_iso_or_equiv
_atom_site_thermal_displace_type
_atom_site_calc_flag
_atom_site_calc_attached_atom
_atom_site_refinement_flags
_atom_site_disorder_group
_atom_site_type_symbol
O(1) 1 0.0520(1) 0.3418(3) 0.0712(1) 0.0553(7) Uani d ? . . O
N(1) 1 0.0914(1) 0.4312(3) -0.1168(2) 0.0404(7) Uani d ? . . N
C(2) 1 0.1297(1) 0.2770(3) -0.0694(2) 0.0347(8) Uani d ? . . C
C(3) 1 0.1992(2) 0.2248(4) -0.1237(2) 0.0426(9) Uani d ? . . C
C(4) 1 0.2015(2) 0.3487(4) -0.2053(2) 0.048(1) Uani d ? . . C
C(5) 1 0.1337(2) 0.4750(4) -0.2000(2) 0.045(1) Uani d ? . . C
C(6) 1 0.0935(2) 0.2198(4) 0.0248(2) 0.0389(8) Uani d ? . . C
N(7) 1 0.1036(1) 0.0378(3) 0.0592(1) 0.0404(7) Uani d ? . . N
C(8) 1 0.1521(2) -0.1157(5) 0.0131(3) 0.058(1) Uani d ? . . C
C(9) 1 0.0686(2) -0.0088(4) 0.1550(2) 0.054(1) Uani d ? . . C
H(1) 1 0.044(2) 0.496(3) -0.096(2) 0.056(8) Uiso d ? . . H
H(31) 1 0.238(1) 0.125(3) -0.106(2) 0.047(7) Uiso d ? . . H
H(41) 1 0.241(2) 0.349(3) -0.258(2) 0.052(7) Uiso d ? . . H
H(51) 1 0.112(1) 0.579(3) -0.245(2) 0.058(8) Uiso d ? . . H
H(81) 1 0.146(1) -0.105(3) -0.060(2) 0.053(8) Uiso d ? . . H
H(82) 1 0.216(2) -0.106(4) 0.030(2) 0.070(9) Uiso d ? . . H
H(83) 1 0.127(2) -0.235(4) 0.034(2) 0.08(1) Uiso d ? . . H
H(91) 0.59(8) 0.112 0.009 0.205 0.06(1) Uiso calc C(9) P A H
H(92) 0.59(8) 0.050 -0.141 0.155 0.07(2) Uiso calc C(9) P A H
H(93) 0.59(8) 0.021 0.073 0.167 0.06(1) Uiso calc C(9) P A H
H(94) 0.41(8) 0.010 -0.046 0.146 0.06(2) Uiso calc C(9) P B H
H(95) 0.41(8) 0.100 -0.114 0.184 0.13(2) Uiso calc C(9) P B H
H(96) 0.41(8) 0.073 0.101 0.197 0.16(2) Uiso calc C(9) P B H

loop_
_atom_type_symbol
_atom_type_description
_atom_type_scat_source
_atom_type_scat_dispersion_real
_atom_type_scat_dispersion_imag
C C
; International Tables for Crystallography (1992, Vol. C,
Tables 4.2.6.8 and 6.1.1.4)
;
0.0033 0.0016
H H
; International Tables for Crystallography (1992, Vol. C,
Tables 4.2.6.8 and 6.1.1.4)
;
0.000 0.000
N N
; International Tables for Crystallography (1992, Vol. C,
Tables 4.2.6.8 and 6.1.1.4)
;
0.0061 0.0033
O O
; International Tables for Crystallography (1992, Vol. C,
Tables 4.2.6.8 and 6.1.1.4)
;
0.0106 0.0060

loop_
_geom_angle_atom_site_label_1
_geom_angle_atom_site_label_2
_geom_angle_atom_site_label_3
_geom_angle_site_symmetry_3
_geom_angle
_geom_angle_publ_flag
C(2) N(1) C(5) . 110.3(2) yes
N(1) C(2) C(3) . 106.8(2) yes
N(1) C(2) C(6) . 116.3(2) yes
C(3) C(2) C(6) . 136.7(2) yes
C(2) C(3) C(4) . 107.8(2) yes
C(3) C(4) C(5) . 107.7(2) yes
N(1) C(5) C(4) . 107.4(2) yes
O(1) C(6) N(7) . 120.6(2) yes
O(1) C(6) C(2) . 118.8(2) yes
C(2) C(6) N(7) . 120.6(2) yes
C(6) N(7) C(8) . 125.7(2) yes
C(6) N(7) C(9) . 118.1(2) yes
C(8) N(7) C(9) . 116.1(2) yes
C(2) N(1) H(1) . 126.0(10) ?
C(5) N(1) H(1) . 124.0(10) ?
C(2) C(3) H(31) . 125.0(10) ?
C(4) C(3) H(31) . 127.0(10) ?
C(3) C(4) H(41) . 129.0(10) ?
C(5) C(4) H(41) . 124.0(10) ?
N(1) C(5) H(51) . 120.0(10) ?
C(4) C(5) H(51) . 132.0(10) ?
N(7) C(8) H(81) . 110.0(10) ?
N(7) C(8) H(82) . 112.0(10) ?
N(7) C(8) H(83) . 106(2) ?
H(81) C(8) H(82) . 106(2) ?
H(81) C(8) H(83) . 109(2) ?
H(82) C(8) H(83) . 113(2) ?
N(7) C(9) H(91) . 109.5 ?
N(7) C(9) H(92) . 109.3 ?
N(7) C(9) H(93) . 109.7 ?
N(7) C(9) H(94) . 109.5 ?
N(7) C(9) H(95) . 109.3 ?
N(7) C(9) H(96) . 109.7 ?
H(91) C(9) H(92) . 109.2 ?
H(91) C(9) H(93) . 109.7 ?
H(92) C(9) H(93) . 109.4 ?
H(94) C(9) H(95) . 109.2 ?
H(94) C(9) H(96) . 109.7 ?
H(95) C(9) H(96) . 109.5 ?
N(1) H(1) O(1) 3_565 171(2) ?

loop_
_geom_bond_atom_site_label_1
_geom_bond_atom_site_label_2
_geom_bond_distance
_geom_bond_publ_flag
O(1) C(6) 1.246(3) yes
N(1) C(2) 1.371(3) yes
N(1) C(5) 1.363(3) yes
C(2) C(3) 1.381(3) yes
C(2) C(6) 1.472(3) yes
C(3) C(4) 1.402(4) yes
C(4) C(5) 1.373(4) yes
C(6) N(7) 1.346(3) yes
N(7) C(8) 1.454(3) yes
N(7) C(9) 1.465(3) yes
N(1) H(1) 0.92(2) ?
C(3) H(31) 0.95(2) ?
C(4) H(41) 0.97(2) ?
C(5) H(51) 1.00(2) ?
C(8) H(81) 1.00(2) ?
C(8) H(82) 1.02(2) ?
C(8) H(83) 0.96(3) ?
C(9) H(91) 0.95 ?
C(9) H(92) 0.95 ?
C(9) H(93) 0.95 ?
C(9) H(94) 0.95 ?
C(9) H(95) 0.95 ?
C(9) H(96) 0.95 ?

loop_
_geom_contact_atom_site_label_1
_geom_contact_atom_site_label_2
_geom_contact_distance
_geom_contact_site_symmetry_2
_geom_contact_publ_flag
H(1) O(1) 1.91(2) 3_565 yes
N(1) O(1) 2.816(3) 3_565 yes

loop_
_geom_torsion_atom_site_label_1
_geom_torsion_atom_site_label_2
_geom_torsion_atom_site_label_3
_geom_torsion_atom_site_label_4
_geom_torsion
_geom_torsion_publ_flag
O(1) C(6) N(7) C(8) -178.6(3) yes
O(1) C(6) N(7) C(9) -3.3(3) yes
O(1) C(6) C(2) N(1) -22.6(3) yes
O(1) C(6) C(2) C(3) 151.4(3) yes
N(1) C(2) C(3) C(4) -0.7(3) ?
N(1) C(2) C(6) N(7) 156.0(2) yes
C(3) C(2) C(6) N(7) -30.0(4) yes
C(2) C(6) N(7) C(8) 2.8(4) yes
C(2) C(6) N(7) C(9) 178.1(2) yes
N(1) C(5) C(4) C(3) 0.6(3) ?
C(2) N(1) C(5) C(4) -1.1(3) ?
C(2) C(3) C(4) C(5) 0.1(3) ?
C(3) C(2) N(1) C(5) 1.1(3) ?
C(4) C(3) C(2) C(6) -175.1(3) yes
C(5) N(1) C(2) C(6) 176.8(2) yes
